data_7201867
loop_
_publ_author_name
'Bai, Yue-Ling'
'Tao, Jun'
'Huang, Rong-Bin'
'Zheng, Lan-Sun'

_publ_section_title
;
 Structural transformations from a 1-D chain to two 3-D supramolecular
 isomers via crystal disassembly and reassembly
;
_journal_issue 5
_journal_name_full CrystEngComm
_journal_page_first 472
_journal_paper_doi 10.1039/b717297d
_journal_volume 10
_journal_year 2008
_chemical_formula_sum 'C4 H10 Mn O8'
_chemical_formula_weight 241.06
_chemical_name_systematic
;
?
;
_space_group_IT_number 78
_symmetry_cell_setting tetragonal
_symmetry_space_group_name_Hall 'P 4cw'
_symmetry_space_group_name_H-M 'P 43'
_atom_sites_solution_hydrogens geom
_atom_sites_solution_primary direct
_atom_sites_solution_secondary difmap
_audit_creation_method SHELXL-97
_cell_angle_alpha 90.00
_cell_angle_beta 90.00
_cell_angle_gamma 90.00
_cell_formula_units_Z 4
_cell_length_a 7.9539(9)
_cell_length_b 7.9539(9)
_cell_length_c 13.189(3)
_cell_measurement_reflns_used 4064
_cell_measurement_temperature 273(2)
_cell_measurement_theta_max 27.96
_cell_measurement_theta_min 2.56
_cell_volume 834.4(2)
_computing_cell_refinement 'Bruker SMART'
_computing_data_collection 'Bruker SMART'
_computing_data_reduction 'Bruker SAINT'
_computing_molecular_graphics 'PLATON (Spek, 2003)'
_computing_publication_material 'SHELXL-97 (Sheldrick, 1997)'
_computing_structure_refinement 'SHELXL-97 (Sheldrick, 1997)'
_computing_structure_solution 'SHELXS-97 (Sheldrick, 1990)'
_diffrn_ambient_temperature 273(2)
_diffrn_measured_fraction_theta_full 0.983
_diffrn_measured_fraction_theta_max 0.983
_diffrn_measurement_device_type 'CCD area detector'
_diffrn_measurement_method 'phi and omega scans'
_diffrn_radiation_monochromator graphite
_diffrn_radiation_source 'fine-focus sealed tube'
_diffrn_radiation_type MoK\a
_diffrn_radiation_wavelength 0.71073
_diffrn_reflns_av_R_equivalents 0.0265
_diffrn_reflns_av_sigmaI/netI 0.0332
_diffrn_reflns_limit_h_max 10
_diffrn_reflns_limit_h_min -10
_diffrn_reflns_limit_k_max 10
_diffrn_reflns_limit_k_min -10
_diffrn_reflns_limit_l_max 17
_diffrn_reflns_limit_l_min -17
_diffrn_reflns_number 7156
_diffrn_reflns_theta_full 28.22
_diffrn_reflns_theta_max 28.22
_diffrn_reflns_theta_min 2.99
_exptl_absorpt_coefficient_mu 1.597
_exptl_absorpt_correction_T_max 0.7406
_exptl_absorpt_correction_T_min 0.5675
_exptl_absorpt_correction_type multi-scan
_exptl_absorpt_process_details SADABS
_exptl_crystal_colour pink
_exptl_crystal_density_diffrn 1.919
_exptl_crystal_density_method 'not measured'
_exptl_crystal_description prism
_exptl_crystal_F_000 492
_exptl_crystal_size_max 0.40
_exptl_crystal_size_mid 0.28
_exptl_crystal_size_min 0.20
_refine_diff_density_max 0.523
_refine_diff_density_min -0.358
_refine_diff_density_rms 0.081
_refine_ls_abs_structure_details 'Flack H D (1983), Acta Cryst. A39, 876-881'
_refine_ls_abs_structure_Flack 0.03(3)
_refine_ls_extinction_method none
_refine_ls_goodness_of_fit_ref 1.138
_refine_ls_hydrogen_treatment constr
_refine_ls_matrix_type full
_refine_ls_number_parameters 118
_refine_ls_number_reflns 1980
_refine_ls_number_restraints 1
_refine_ls_restrained_S_all 1.138
_refine_ls_R_factor_all 0.0380
_refine_ls_R_factor_gt 0.0375
_refine_ls_shift/su_max 0.000
_refine_ls_shift/su_mean 0.000
_refine_ls_structure_factor_coef Fsqd
_refine_ls_weighting_details 'calc w=1/[\s^2^(Fo^2^)+(0.0556P)^2^+0.1873P] where P=(Fo^2^+2Fc^2^)/3'
_refine_ls_weighting_scheme calc
_refine_ls_wR_factor_gt 0.0966
_refine_ls_wR_factor_ref 0.0970
_reflns_number_gt 1952
_reflns_number_total 1980
_reflns_threshold_expression >2sigma(I)
_cod_data_source_file b717297d.txt
_cod_data_source_block 2b
_cod_depositor_comments
;
The following automatic conversions were performed:
'_symmetry_cell_setting' value 'Tetragonal' changed to 'tetragonal'
according to '/home/saulius/struct/CIF-dictionaries/cif_core.dic'
dictionary named 'cif_core.dic' version 2.4.1 from 2010-06-29.

Automatic conversion script
Id: cif_fix_enum 1527 2010-12-29 10:47:43Z saulius 
;
_cod_original_sg_symbol_H-M P43
_cod_database_code 7201867

loop_
_symmetry_equiv_pos_as_xyz
'x, y, z'
'-x, -y, z+1/2'
'-y, x, z+3/4'
'y, -x, z+1/4'

loop_
_atom_site_label
_atom_site_type_symbol
_atom_site_fract_x
_atom_site_fract_y
_atom_site_fract_z
_atom_site_U_iso_or_equiv
_atom_site_adp_type
_atom_site_occupancy
_atom_site_symmetry_multiplicity
_atom_site_calc_flag
_atom_site_refinement_flags
_atom_site_disorder_assembly
_atom_site_disorder_group
Mn1 Mn -0.53510(6) 0.86462(6) 0.15777(3) 0.02666(14) Uani 1 1 d . . .
O1 O -0.7919(4) 1.3197(4) 0.2084(2) 0.0474(7) Uani 1 1 d . . .
O2 O -0.6826(3) 1.0957(3) 0.13568(17) 0.0399(6) Uani 1 1 d . . .
O3 O -0.3216(3) 1.3791(4) 0.47059(19) 0.0409(6) Uani 1 1 d . . .
O4 O -0.4837(3) 1.1631(3) 0.5006(2) 0.0382(6) Uani 1 1 d . . .
O5 O -0.5590(3) 0.9796(3) 0.30836(16) 0.0264(4) Uani 1 1 d . . .
H5 H -0.6110 0.9155 0.3493 0.032 Uiso 1 1 d R . .
O1W O -0.3102(4) 1.0197(4) 0.1397(2) 0.0525(8) Uani 1 1 d . . .
H1WA H -0.2249 0.9564 0.1324 0.063 Uiso 1 1 d R . .
H1WB H -0.3197 1.0795 0.0866 0.063 Uiso 1 1 d R . .
O2W O -0.7644(4) 0.7169(4) 0.1881(3) 0.0571(9) Uani 1 1 d . . .
H2WA H -0.7803 0.7094 0.2517 0.068 Uiso 1 1 d R . .
H2WB H -0.8490 0.7657 0.1619 0.068 Uiso 1 1 d R . .
C1 C -0.7074(4) 1.1899(4) 0.2096(3) 0.0289(6) Uani 1 1 d . . .
C2 C -0.6236(4) 1.1470(4) 0.3113(2) 0.0251(6) Uani 1 1 d . . .
H2A H -0.7084 1.1540 0.3650 0.030 Uiso 1 1 calc R . .
C3 C -0.4837(4) 1.2718(4) 0.3346(2) 0.0277(6) Uani 1 1 d . . .
H3A H -0.3890 1.2478 0.2906 0.033 Uiso 1 1 calc R . .
H3B H -0.5232 1.3840 0.3184 0.033 Uiso 1 1 calc R . .
C4 C -0.4237(4) 1.2701(4) 0.4428(2) 0.0265(6) Uani 1 1 d . . .
O3W O 0.0041(9) 0.9128(9) 0.0584(9) 0.223(7) Uani 1 1 d . . .
H3WA H 0.0565 1.0004 0.0394 0.268 Uiso 1 1 d R . .
H3WB H -0.0159 0.8547 0.0057 0.268 Uiso 1 1 d R . .

loop_
_atom_site_aniso_label
_atom_site_aniso_U_11
_atom_site_aniso_U_22
_atom_site_aniso_U_33
_atom_site_aniso_U_23
_atom_site_aniso_U_13
_atom_site_aniso_U_12
Mn1 0.0353(3) 0.0286(2) 0.0160(2) -0.00030(17) 0.00228(19) 0.00221(19)
O1 0.0587(17) 0.0541(16) 0.0295(13) -0.0077(12) -0.0107(12) 0.0293(14)
O2 0.0550(16) 0.0461(14) 0.0186(13) -0.0031(10) -0.0075(10) 0.0171(12)
O3 0.0408(13) 0.0552(16) 0.0267(13) -0.0011(11) 0.0008(10) -0.0172(12)
O4 0.0576(15) 0.0392(13) 0.0177(12) 0.0023(10) -0.0052(10) -0.0110(11)
O5 0.0326(11) 0.0276(10) 0.0191(11) 0.0023(8) 0.0034(8) 0.0003(9)
O1W 0.0620(18) 0.0582(17) 0.0372(18) 0.0081(13) 0.0009(13) -0.0199(15)
O2W 0.0544(18) 0.064(2) 0.052(2) -0.0171(15) 0.0106(14) -0.0189(15)
C1 0.0264(15) 0.0391(17) 0.0211(15) -0.0004(13) -0.0037(12) 0.0065(13)
C2 0.0281(14) 0.0294(14) 0.0178(14) 0.0003(11) 0.0006(11) 0.0036(11)
C3 0.0372(16) 0.0240(14) 0.0220(15) 0.0039(11) -0.0026(12) -0.0014(12)
C4 0.0257(14) 0.0339(15) 0.0198(14) -0.0007(11) 0.0021(11) 0.0039(12)
O3W 0.102(4) 0.247(10) 0.321(16) -0.185(11) -0.058(7) 0.040(5)

loop_
_atom_type_symbol
_atom_type_description
_atom_type_scat_dispersion_real
_atom_type_scat_dispersion_imag
_atom_type_scat_source
C C 0.0033 0.0016 'International Tables Vol C Tables 4.2.6.8 and 6.1.1.4'
H H 0.0000 0.0000 'International Tables Vol C Tables 4.2.6.8 and 6.1.1.4'
O O 0.0106 0.0060 'International Tables Vol C Tables 4.2.6.8 and 6.1.1.4'
Mn Mn 0.3368 0.7283 'International Tables Vol C Tables 4.2.6.8 and 6.1.1.4'

loop_
_geom_angle_atom_site_label_1
_geom_angle_atom_site_label_2
_geom_angle_atom_site_label_3
_geom_angle
_geom_angle_site_symmetry_1
_geom_angle_site_symmetry_3
_geom_angle_publ_flag
O4 Mn1 O3 105.92(11) 2_474 3_664 ?
O4 Mn1 O1W 83.85(11) 2_474 . ?
O3 Mn1 O1W 87.57(12) 3_664 . ?
O4 Mn1 O5 161.37(9) 2_474 . ?
O3 Mn1 O5 89.33(9) 3_664 . ?
O1W Mn1 O5 86.24(10) . . ?
O4 Mn1 O2 89.71(10) 2_474 . ?
O3 Mn1 O2 162.86(9) 3_664 . ?
O1W Mn1 O2 87.17(10) . . ?
O5 Mn1 O2 74.06(8) . . ?
O4 Mn1 O2W 100.54(12) 2_474 . ?
O3 Mn1 O2W 92.36(13) 3_664 . ?
O1W Mn1 O2W 175.45(13) . . ?
O5 Mn1 O2W 89.21(11) . . ?
O2 Mn1 O2W 91.60(14) . . ?
C1 O2 Mn1 118.9(2) . . ?
C4 O3 Mn1 139.0(2) . 4_465 ?
C4 O4 Mn1 131.0(2) . 2_475 ?
C2 O5 Mn1 116.39(17) . . ?
O1 C1 O2 125.5(3) . . ?
O1 C1 C2 115.7(3) . . ?
O2 C1 C2 118.8(3) . . ?
O5 C2 C3 110.5(2) . . ?
O5 C2 C1 109.9(2) . . ?
C3 C2 C1 110.4(3) . . ?
C4 C3 C2 114.7(3) . . ?
O4 C4 O3 123.3(3) . . ?
O4 C4 C3 117.9(3) . . ?
O3 C4 C3 118.8(3) . . ?

loop_
_geom_bond_atom_site_label_1
_geom_bond_atom_site_label_2
_geom_bond_distance
_geom_bond_site_symmetry_2
_geom_bond_publ_flag
Mn1 O4 2.090(3) 2_474 ?
Mn1 O3 2.102(3) 3_664 ?
Mn1 O1W 2.186(3) . ?
Mn1 O5 2.195(2) . ?
Mn1 O2 2.200(3) . ?
Mn1 O2W 2.206(3) . ?
O1 C1 1.232(4) . ?
O2 C1 1.246(4) . ?
O3 C4 1.243(4) . ?
O3 Mn1 2.102(3) 4_465 ?
O4 C4 1.239(4) . ?
O4 Mn1 2.090(3) 2_475 ?
O5 C2 1.427(4) . ?
C1 C2 1.536(4) . ?
C2 C3 1.522(4) . ?
C3 C4 1.505(5) . ?

loop_
_geom_hbond_atom_site_label_D
_geom_hbond_atom_site_label_H
_geom_hbond_atom_site_label_A
_geom_hbond_distance_DH
_geom_hbond_distance_HA
_geom_hbond_distance_DA
_geom_hbond_angle_DHA
_geom_hbond_site_symmetry_A
O5 H5 O1 0.85 1.83 2.661(3) 165.8 4_355
O1W H1WA O3W 0.85 2.10 2.849(9) 147.6 .
O1W H1WB O1 0.85 1.98 2.823(4) 174.1 3_674
O2W H2WA O2 0.85 2.04 2.847(4) 159.4 4_355
O2W H2WB O3W 0.85 2.14 2.957(10) 159.9 1_455
O3W H3WA O2 0.85 2.55 3.060(8) 119.8 1_655
O3W H3WB O1W 0.85 2.01 2.852(9) 167.9 3_664
